data_7055687
loop_
_publ_author_name
'Hong, Min'
'Chang, Guoliang'
'Li, Rui'
'Niu, Meiju'

_publ_section_title
;
 Anti-proliferative activity and DNA/BSA interactions of five mono- or
 di-organotin(iv) compounds derived from
 2-hydroxy-N&#x2032;-[(2-hydroxy-3-methoxyphenyl)methylidene]-benzohydrazone
;
_journal_issue 9
_journal_name_full 'New J. Chem.'
_journal_page_first 7889
_journal_paper_doi 10.1039/C6NJ00525J
_journal_volume 40
_journal_year 2016
_chemical_formula_sum 'C27 H22 N2 O4 Sn'
_chemical_formula_weight 557.16
_chemical_name_systematic
; 
 ? 
;
_space_group_IT_number 2
_symmetry_cell_setting triclinic
_symmetry_space_group_name_Hall '-P 1'
_symmetry_space_group_name_H-M 'P -1'
_atom_sites_solution_hydrogens geom
_atom_sites_solution_primary direct
_atom_sites_solution_secondary difmap
_audit_creation_method SHELXL-97
_audit_update_record
;
2016-07-11 deposited with the CCDC.
2016-07-15 downloaded from the CCDC.
;
_cell_angle_alpha 116.966(3)
_cell_angle_beta 101.242(2)
_cell_angle_gamma 90.5670(10)
_cell_formula_units_Z 2
_cell_length_a 8.6748(7)
_cell_length_b 12.1683(11)
_cell_length_c 12.9280(12)
_cell_measurement_reflns_used 2993
_cell_measurement_temperature 298(2)
_cell_measurement_theta_max 24.462
_cell_measurement_theta_min 3.17
_cell_volume 1185.37(18)
_computing_cell_refinement 'Bruker SMART'
_computing_data_collection 'Bruker SMART'
_computing_data_reduction 'Bruker SHELXTL'
_computing_molecular_graphics 'Bruker SHELXTL'
_computing_publication_material 'Bruker SHELXTL'
_computing_structure_refinement 'SHELXL-97 (Sheldrick, 1997)'
_computing_structure_solution 'SHELXS-97 (Sheldrick, 1990)'
_diffrn_ambient_temperature 298(2)
_diffrn_measured_fraction_theta_full 0.982
_diffrn_measured_fraction_theta_max 0.982
_diffrn_measurement_device_type 'CCD area detector'
_diffrn_measurement_method 'phi and omega scans'
_diffrn_radiation_monochromator graphite
_diffrn_radiation_source 'fine-focus sealed tube'
_diffrn_radiation_type MoK\a
_diffrn_radiation_wavelength 0.71073
_diffrn_reflns_av_R_equivalents 0.0229
_diffrn_reflns_av_unetI/netI 0.0418
_diffrn_reflns_limit_h_max 10
_diffrn_reflns_limit_h_min -10
_diffrn_reflns_limit_k_max 14
_diffrn_reflns_limit_k_min -12
_diffrn_reflns_limit_l_max 9
_diffrn_reflns_limit_l_min -15
_diffrn_reflns_number 6043
_diffrn_reflns_theta_full 25.02
_diffrn_reflns_theta_max 25.02
_diffrn_reflns_theta_min 2.41
_exptl_absorpt_coefficient_mu 1.114
_exptl_absorpt_correction_T_max 0.6833
_exptl_absorpt_correction_T_min 0.6282
_exptl_absorpt_correction_type multi-scan
_exptl_absorpt_process_details sadabs
_exptl_crystal_colour yellow
_exptl_crystal_density_diffrn 1.561
_exptl_crystal_density_method 'not measured'
_exptl_crystal_description block
_exptl_crystal_F_000 560
_exptl_crystal_size_max 0.46
_exptl_crystal_size_mid 0.40
_exptl_crystal_size_min 0.37
_refine_diff_density_max 0.868
_refine_diff_density_min -0.373
_refine_diff_density_rms 0.070
_refine_ls_extinction_method none
_refine_ls_goodness_of_fit_ref 0.963
_refine_ls_hydrogen_treatment constr
_refine_ls_matrix_type full
_refine_ls_number_parameters 309
_refine_ls_number_reflns 4119
_refine_ls_number_restraints 0
_refine_ls_restrained_S_all 0.963
_refine_ls_R_factor_all 0.0451
_refine_ls_R_factor_gt 0.0348
_refine_ls_shift/su_max 0.001
_refine_ls_shift/su_mean 0.000
_refine_ls_structure_factor_coef Fsqd
_refine_ls_weighting_details 'calc w=1/[\s^2^(Fo^2^)+(0.0508P)^2^+0.0000P] where P=(Fo^2^+2Fc^2^)/3'
_refine_ls_weighting_scheme calc
_refine_ls_wR_factor_gt 0.0815
_refine_ls_wR_factor_ref 0.0870
_reflns_number_gt 3428
_reflns_number_total 4119
_reflns_threshold_expression >2sigma(I)
_cod_data_source_file c6nj00525j2.cif
_cod_data_source_block 150603b
_cod_depositor_comments
;
The following automatic conversions were performed:

'_symmetry_cell_setting' value 'Triclinic' changed to 'triclinic'
according to
/usr/data/users/saulius/crontab/automatic-downloads/rss-feeds/RSC/lib/dictionaries/cif_core.dic
dictionary named 'cif_core.dic' version 2.4.2 from 2011-04-26.

Automatic conversion script
Id: cif_fix_values 4268 2015-11-12 08:31:59Z antanas 

 Adding full bibliography for 7055687--7055691.cif.
;
_cod_original_sg_symbol_H-M 'P-1   '
_cod_database_code 7055687

loop_
_symmetry_equiv_pos_as_xyz
'x, y, z'
'-x, -y, -z'

loop_
_atom_site_label
_atom_site_type_symbol
_atom_site_fract_x
_atom_site_fract_y
_atom_site_fract_z
_atom_site_U_iso_or_equiv
_atom_site_adp_type
_atom_site_occupancy
_atom_site_symmetry_multiplicity
_atom_site_calc_flag
_atom_site_refinement_flags
Sn1 Sn 0.75979(3) 0.35625(2) 0.22536(2) 0.04699(11) Uani 1 1 d .
O1 O 0.6168(4) 0.4729(3) 0.6657(3) 0.0789(9) Uani 1 1 d .
H1 H 0.6658 0.4949 0.6288 0.118 Uiso 1 1 calc R
O2 O 0.6427(3) 0.2708(2) 0.3046(2) 0.0550(7) Uani 1 1 d .
O3 O 0.8570(4) 0.5020(2) 0.2116(2) 0.0683(8) Uani 1 1 d .
O4 O 1.0372(4) 0.6102(3) 0.1370(3) 0.0707(8) Uani 1 1 d .
N1 N 0.7042(4) 0.4575(3) 0.4771(3) 0.0503(7) Uani 1 1 d .
N2 N 0.7738(4) 0.4948(3) 0.4080(2) 0.0454(7) Uani 1 1 d .
C1 C 0.4865(5) 0.1661(4) 0.4109(4) 0.0629(11) Uani 1 1 d .
H1A H 0.4875 0.1215 0.3305 0.075 Uiso 1 1 calc R
C2 C 0.4130(6) 0.1109(5) 0.4627(4) 0.0764(13) Uani 1 1 d .
H2 H 0.3652 0.0295 0.4180 0.092 Uiso 1 1 calc R
C3 C 0.4101(6) 0.1758(5) 0.5806(4) 0.0759(13) Uani 1 1 d .
H3 H 0.3600 0.1382 0.6156 0.091 Uiso 1 1 calc R
C4 C 0.4801(6) 0.2954(4) 0.6476(4) 0.0678(12) Uani 1 1 d .
H4 H 0.4787 0.3382 0.7280 0.081 Uiso 1 1 calc R
C5 C 0.5529(5) 0.3528(4) 0.5959(3) 0.0544(10) Uani 1 1 d .
C6 C 0.5603(4) 0.2881(4) 0.4759(3) 0.0499(9) Uani 1 1 d .
C7 C 0.6394(4) 0.3412(3) 0.4153(3) 0.0474(9) Uani 1 1 d .
C8 C 0.8441(5) 0.6083(3) 0.4616(3) 0.0517(9) Uani 1 1 d .
H8 H 0.8383 0.6560 0.5406 0.062 Uiso 1 1 calc R
C9 C 0.9290(4) 0.6672(3) 0.4124(3) 0.0486(9) Uani 1 1 d .
C10 C 1.0073(5) 0.7871(4) 0.4896(4) 0.0662(11) Uani 1 1 d .
H10 H 1.0009 0.8250 0.5691 0.079 Uiso 1 1 calc R
C11 C 1.0918(5) 0.8480(4) 0.4497(4) 0.0735(13) Uani 1 1 d .
H11 H 1.1411 0.9279 0.5014 0.088 Uiso 1 1 calc R
C12 C 1.1046(5) 0.7912(4) 0.3315(4) 0.0625(11) Uani 1 1 d .
H12 H 1.1640 0.8328 0.3047 0.075 Uiso 1 1 calc R
C13 C 1.0304(5) 0.6740(3) 0.2541(3) 0.0527(9) Uani 1 1 d .
C14 C 0.9374(4) 0.6105(3) 0.2921(3) 0.0491(9) Uani 1 1 d .
C15 C 1.1328(7) 0.6646(5) 0.0913(4) 0.0882(16) Uani 1 1 d .
H15A H 1.0884 0.7362 0.0904 0.132 Uiso 1 1 calc R
H15B H 1.1371 0.6055 0.0118 0.132 Uiso 1 1 calc R
H15C H 1.2378 0.6891 0.1409 0.132 Uiso 1 1 calc R
C16 C 0.5702(4) 0.2999(3) 0.0742(3) 0.0475(9) Uani 1 1 d .
C17 C 0.4730(7) 0.3754(5) 0.0485(4) 0.0890(16) Uani 1 1 d .
H17 H 0.4895 0.4603 0.0995 0.107 Uiso 1 1 calc R
C18 C 0.3501(7) 0.3293(6) -0.0517(5) 0.1007(18) Uani 1 1 d .
H18 H 0.2851 0.3836 -0.0659 0.121 Uiso 1 1 calc R
C19 C 0.3234(6) 0.2080(6) -0.1285(4) 0.0843(15) Uani 1 1 d .
H19 H 0.2411 0.1777 -0.1958 0.101 Uiso 1 1 calc R
C20 C 0.4194(6) 0.1298(5) -0.1061(4) 0.1011(19) Uani 1 1 d .
H20 H 0.4035 0.0455 -0.1592 0.121 Uiso 1 1 calc R
C21 C 0.5418(5) 0.1753(4) -0.0037(4) 0.0763(14) Uani 1 1 d .
H21 H 0.6045 0.1205 0.0117 0.092 Uiso 1 1 calc R
C22 C 0.9485(4) 0.2439(4) 0.2001(3) 0.0522(9) Uani 1 1 d .
C23 C 0.9282(6) 0.1262(4) 0.1898(4) 0.0743(13) Uani 1 1 d .
H23 H 0.8344 0.0984 0.1995 0.089 Uiso 1 1 calc R
C24 C 1.0471(9) 0.0500(6) 0.1651(5) 0.114(2) Uani 1 1 d .
H24 H 1.0322 -0.0296 0.1570 0.137 Uiso 1 1 calc R
C25 C 1.1861(10) 0.0901(9) 0.1523(5) 0.130(3) Uani 1 1 d .
H25 H 1.2666 0.0389 0.1370 0.156 Uiso 1 1 calc R
C26 C 1.2064(7) 0.2075(9) 0.1624(6) 0.120(3) Uani 1 1 d .
H26 H 1.3012 0.2351 0.1540 0.145 Uiso 1 1 calc R
C27 C 1.0891(5) 0.2838(5) 0.1846(4) 0.0781(14) Uani 1 1 d .
H27 H 1.1033 0.3620 0.1893 0.094 Uiso 1 1 calc R

loop_
_atom_site_aniso_label
_atom_site_aniso_U_11
_atom_site_aniso_U_22
_atom_site_aniso_U_33
_atom_site_aniso_U_23
_atom_site_aniso_U_13
_atom_site_aniso_U_12
Sn1 0.05416(18) 0.04312(16) 0.04303(16) 0.01845(12) 0.01383(11) -0.00286(11)
O1 0.111(3) 0.071(2) 0.0578(18) 0.0251(16) 0.0367(18) 0.0006(18)
O2 0.0700(17) 0.0472(15) 0.0465(15) 0.0182(12) 0.0202(13) -0.0056(13)
O3 0.099(2) 0.0535(16) 0.0478(15) 0.0216(13) 0.0134(15) -0.0232(15)
O4 0.095(2) 0.0611(18) 0.0586(17) 0.0285(14) 0.0235(16) -0.0178(16)
N1 0.0550(19) 0.0514(19) 0.0471(17) 0.0225(15) 0.0184(14) 0.0040(15)
N2 0.0533(18) 0.0427(17) 0.0433(16) 0.0211(13) 0.0146(14) 0.0048(14)
C1 0.076(3) 0.061(3) 0.060(2) 0.032(2) 0.025(2) 0.000(2)
C2 0.089(3) 0.067(3) 0.081(3) 0.039(3) 0.024(3) -0.008(3)
C3 0.086(3) 0.083(3) 0.086(3) 0.056(3) 0.036(3) 0.008(3)
C4 0.085(3) 0.080(3) 0.056(2) 0.040(2) 0.032(2) 0.017(3)
C5 0.062(3) 0.054(2) 0.053(2) 0.0268(19) 0.0206(19) 0.0103(19)
C6 0.050(2) 0.057(2) 0.056(2) 0.0336(19) 0.0206(18) 0.0114(18)
C7 0.047(2) 0.052(2) 0.051(2) 0.0279(18) 0.0160(17) 0.0097(17)
C8 0.056(2) 0.046(2) 0.045(2) 0.0150(17) 0.0114(17) 0.0063(18)
C9 0.047(2) 0.045(2) 0.052(2) 0.0203(17) 0.0100(17) 0.0024(16)
C10 0.069(3) 0.054(2) 0.059(3) 0.013(2) 0.013(2) -0.004(2)
C11 0.073(3) 0.049(2) 0.081(3) 0.015(2) 0.018(2) -0.011(2)
C12 0.056(2) 0.052(2) 0.076(3) 0.029(2) 0.012(2) -0.0065(19)
C13 0.056(2) 0.046(2) 0.056(2) 0.0255(18) 0.0077(18) -0.0009(18)
C14 0.051(2) 0.041(2) 0.053(2) 0.0228(17) 0.0068(17) 0.0011(17)
C15 0.114(4) 0.077(3) 0.083(3) 0.038(3) 0.041(3) -0.017(3)
C16 0.048(2) 0.048(2) 0.046(2) 0.0190(17) 0.0160(16) 0.0019(17)
C17 0.120(4) 0.063(3) 0.069(3) 0.026(2) -0.003(3) 0.017(3)
C18 0.110(5) 0.105(5) 0.085(4) 0.052(4) -0.004(3) 0.024(4)
C19 0.064(3) 0.116(4) 0.059(3) 0.033(3) 0.005(2) -0.003(3)
C20 0.077(4) 0.092(4) 0.078(4) 0.000(3) -0.001(3) -0.005(3)
C21 0.061(3) 0.065(3) 0.068(3) 0.007(2) 0.003(2) 0.008(2)
C22 0.050(2) 0.060(2) 0.0417(19) 0.0176(17) 0.0139(17) 0.0054(18)
C23 0.076(3) 0.066(3) 0.073(3) 0.025(2) 0.015(2) 0.014(2)
C24 0.128(6) 0.094(4) 0.096(4) 0.027(3) 0.017(4) 0.058(4)
C25 0.108(6) 0.170(8) 0.076(4) 0.024(5) 0.022(4) 0.086(6)
C26 0.061(3) 0.201(8) 0.090(4) 0.052(5) 0.034(3) 0.034(5)
C27 0.059(3) 0.108(4) 0.068(3) 0.040(3) 0.019(2) 0.002(3)

loop_
_atom_type_symbol
_atom_type_description
_atom_type_scat_dispersion_real
_atom_type_scat_dispersion_imag
_atom_type_scat_source
C C 0.0033 0.0016 'International Tables Vol C Tables 4.2.6.8 and 6.1.1.4'
H H 0.0000 0.0000 'International Tables Vol C Tables 4.2.6.8 and 6.1.1.4'
N N 0.0061 0.0033 'International Tables Vol C Tables 4.2.6.8 and 6.1.1.4'
O O 0.0106 0.0060 'International Tables Vol C Tables 4.2.6.8 and 6.1.1.4'
Sn Sn -0.6537 1.4246 'International Tables Vol C Tables 4.2.6.8 and 6.1.1.4'

loop_
_geom_angle_atom_site_label_1
_geom_angle_atom_site_label_2
_geom_angle_atom_site_label_3
_geom_angle
O3 Sn1 C22 99.78(14)
O3 Sn1 C16 95.81(13)
C22 Sn1 C16 115.25(13)
O3 Sn1 O2 155.64(11)
C22 Sn1 O2 96.18(13)
C16 Sn1 O2 93.86(12)
O3 Sn1 N2 83.41(11)
C22 Sn1 N2 114.86(12)
C16 Sn1 N2 129.22(12)
O2 Sn1 N2 73.18(10)
C5 O1 H1 109.5
C7 O2 Sn1 115.3(2)
C14 O3 Sn1 132.6(2)
C13 O4 C15 118.8(3)
C7 N1 N2 111.3(3)
C8 N2 N1 116.2(3)
C8 N2 Sn1 127.4(3)
N1 N2 Sn1 116.3(2)
C2 C1 C6 121.5(4)
C2 C1 H1A 119.2
C6 C1 H1A 119.2
C3 C2 C1 119.7(5)
C3 C2 H2 120.1
C1 C2 H2 120.1
C2 C3 C4 120.8(4)
C2 C3 H3 119.6
C4 C3 H3 119.6
C3 C4 C5 120.0(4)
C3 C4 H4 120.0
C5 C4 H4 120.0
O1 C5 C4 117.6(4)
O1 C5 C6 121.9(4)
C4 C5 C6 120.5(4)
C1 C6 C5 117.4(4)
C1 C6 C7 118.8(3)
C5 C6 C7 123.8(4)
O2 C7 N1 123.8(3)
O2 C7 C6 118.2(3)
N1 C7 C6 117.9(3)
N2 C8 C9 127.2(3)
N2 C8 H8 116.4
C9 C8 H8 116.4
C14 C9 C10 119.5(4)
C14 C9 C8 122.9(3)
C10 C9 C8 117.6(3)
C11 C10 C9 120.9(4)
C11 C10 H10 119.5
C9 C10 H10 119.5
C10 C11 C12 120.0(4)
C10 C11 H11 120.0
C12 C11 H11 120.0
C13 C12 C11 120.5(4)
C13 C12 H12 119.7
C11 C12 H12 119.7
O4 C13 C12 124.8(4)
O4 C13 C14 114.5(3)
C12 C13 C14 120.6(4)
O3 C14 C9 123.2(3)
O3 C14 C13 118.3(3)
C9 C14 C13 118.3(3)
O4 C15 H15A 109.5
O4 C15 H15B 109.5
H15A C15 H15B 109.5
O4 C15 H15C 109.5
H15A C15 H15C 109.5
H15B C15 H15C 109.5
C17 C16 C21 117.1(4)
C17 C16 Sn1 126.0(3)
C21 C16 Sn1 116.8(3)
C16 C17 C18 121.8(5)
C16 C17 H17 119.1
C18 C17 H17 119.1
C19 C18 C17 121.1(5)
C19 C18 H18 119.4
C17 C18 H18 119.4
C18 C19 C20 118.6(5)
C18 C19 H19 120.7
C20 C19 H19 120.7
C19 C20 C21 120.6(5)
C19 C20 H20 119.7
C21 C20 H20 119.7
C16 C21 C20 120.7(5)
C16 C21 H21 119.7
C20 C21 H21 119.7
C23 C22 C27 119.3(4)
C23 C22 Sn1 120.0(3)
C27 C22 Sn1 120.5(3)
C24 C23 C22 120.0(5)
C24 C23 H23 120.0
C22 C23 H23 120.0
C25 C24 C23 120.7(7)
C25 C24 H24 119.7
C23 C24 H24 119.7
C24 C25 C26 119.3(6)
C24 C25 H25 120.3
C26 C25 H25 120.3
C27 C26 C25 121.1(7)
C27 C26 H26 119.5
C25 C26 H26 119.5
C26 C27 C22 119.6(6)
C26 C27 H27 120.2
C22 C27 H27 120.2

loop_
_geom_bond_atom_site_label_1
_geom_bond_atom_site_label_2
_geom_bond_distance
Sn1 O3 2.050(3)
Sn1 C22 2.122(4)
Sn1 C16 2.122(4)
Sn1 O2 2.125(2)
Sn1 N2 2.169(3)
O1 C5 1.360(5)
O1 H1 0.8200
O2 C7 1.299(4)
O3 C14 1.329(4)
O4 C13 1.366(5)
O4 C15 1.418(5)
N1 C7 1.320(5)
N1 N2 1.394(4)
N2 C8 1.307(5)
C1 C2 1.369(6)
C1 C6 1.400(5)
C1 H1A 0.9300
C2 C3 1.367(6)
C2 H2 0.9300
C3 C4 1.368(6)
C3 H3 0.9300
C4 C5 1.384(6)
C4 H4 0.9300
C5 C6 1.401(5)
C6 C7 1.470(5)
C8 C9 1.432(5)
C8 H8 0.9300
C9 C14 1.403(5)
C9 C10 1.408(5)
C10 C11 1.355(6)
C10 H10 0.9300
C11 C12 1.391(6)
C11 H11 0.9300
C12 C13 1.373(5)
C12 H12 0.9300
C13 C14 1.407(5)
C15 H15A 0.9600
C15 H15B 0.9600
C15 H15C 0.9600
C16 C17 1.360(6)
C16 C21 1.373(5)
C17 C18 1.386(7)
C17 H17 0.9300
C18 C19 1.339(8)
C18 H18 0.9300
C19 C20 1.361(7)
C19 H19 0.9300
C20 C21 1.401(6)
C20 H20 0.9300
C21 H21 0.9300
C22 C23 1.384(6)
C22 C27 1.391(6)
C23 C24 1.380(7)
C23 H23 0.9300
C24 C25 1.363(10)
C24 H24 0.9300
C25 C26 1.380(10)
C25 H25 0.9300
C26 C27 1.368(8)
C26 H26 0.9300
C27 H27 0.9300
